data_1550203
loop_
_publ_author_name
'Linares, F\'atima'
'Garcia-Fernandez, Emilio'
'L\'opez-Garz\'on, F Javier'
'Domingo-Garcia, Maria'
'Orte, Angel'
'Rodr\'iguez Di\'eguez, Antonio'
'Galindo Cuesta, Miguel Angel'

_publ_section_title
;
 Multifunctional Behavior of Molecules Comprising Stacked
 Cytosine-AgI-Cytosine Base Pairs; Towards Conducting and
 Photoluminescence Silver-DNA Nanowires
;
_journal_name_full 'Chemical Science'
_journal_paper_doi 10.1039/C8SC04036B
_journal_year 2019
_chemical_formula_moiety 'C80 H112 Ag8 N48 O16, 6(B F4)'
_chemical_formula_sum 'C80 H112 Ag8 B8 F32 N48 O16'
_chemical_formula_weight 3559.61
_space_group_crystal_system orthorhombic
_space_group_IT_number 19
_space_group_name_Hall 'P 2ac 2ab'
_space_group_name_H-M_alt 'P 21 21 21'
_symmetry_space_group_name_Hall 'P 2ac 2ab'
_symmetry_space_group_name_H-M 'P 21 21 21'
_atom_sites_solution_hydrogens geom
_audit_creation_date 2018-06-06
_audit_creation_method
;
Olex2 1.2
(compiled 2018.05.29 svn.r3508 for OlexSys, GUI svn.r5506)
;
_audit_update_record
;
2018-06-07 deposited with the CCDC.
2018-11-05 downloaded from the CCDC.
;
_cell_angle_alpha 90
_cell_angle_beta 90
_cell_angle_gamma 90
_cell_formula_units_Z 4
_cell_length_a 21.7990(11)
_cell_length_b 22.6096(15)
_cell_length_c 26.0615(17)
_cell_measurement_reflns_used 12903
_cell_measurement_temperature 100(2)
_cell_measurement_theta_max 18.89
_cell_measurement_theta_min 2.38
_cell_volume 12844.8(14)
_computing_cell_refinement 'Bruker ApexII'
_computing_data_collection 'Bruker ApexII'
_computing_data_reduction 'Bruker ApexII'
_computing_molecular_graphics 'Olex2 (Dolomanov et al., 2009)'
_computing_publication_material 'Olex2 (Dolomanov et al., 2009)'
_computing_structure_refinement 'XL (Sheldrick, 2008)'
_diffrn_ambient_temperature 100(2)
_diffrn_detector_area_resol_mean 'Phi and Omega Scans'
_diffrn_measured_fraction_theta_full 0.990
_diffrn_measured_fraction_theta_max 0.990
_diffrn_measurement_device_type 'Bruker D8 Venture'
_diffrn_radiation_type MoK\a
_diffrn_radiation_wavelength 0.71069
_diffrn_reflns_av_R_equivalents 0.1077
_diffrn_reflns_av_unetI/netI 0.0545
_diffrn_reflns_Laue_measured_fraction_full 0.990
_diffrn_reflns_Laue_measured_fraction_max 0.990
_diffrn_reflns_limit_h_max 17
_diffrn_reflns_limit_h_min -19
_diffrn_reflns_limit_k_max 20
_diffrn_reflns_limit_k_min -20
_diffrn_reflns_limit_l_max 23
_diffrn_reflns_limit_l_min -23
_diffrn_reflns_number 68619
_diffrn_reflns_point_group_measured_fraction_full 0.991
_diffrn_reflns_point_group_measured_fraction_max 0.991
_diffrn_reflns_theta_full 18.929
_diffrn_reflns_theta_max 18.929
_diffrn_reflns_theta_min 2.174
_diffrn_source 'fine-focus sealed tube'
_exptl_absorpt_coefficient_mu 1.315
_exptl_absorpt_correction_T_max 0.7443
_exptl_absorpt_correction_T_min 0.6796
_exptl_absorpt_correction_type multi-scan
_exptl_absorpt_process_details 'SADABS 2014/5'
_exptl_crystal_colour Colourless
_exptl_crystal_density_diffrn 1.841
_exptl_crystal_description Prismatic
_exptl_crystal_F_000 7040
_exptl_crystal_size_max 0.12
_exptl_crystal_size_mid 0.08
_exptl_crystal_size_min 0.06
_refine_diff_density_max 0.442
_refine_diff_density_min -0.410
_refine_diff_density_rms 0.082
_refine_ls_abs_structure_details
;
 Flack x determined using 3434 quotients [(I+)-(I-)]/[(I+)+(I-)]
 (Parsons, Flack and Wagner, Acta Cryst. B69 (2013) 249-259).
;
_refine_ls_abs_structure_Flack -0.032(17)
_refine_ls_extinction_method none
_refine_ls_goodness_of_fit_ref 1.010
_refine_ls_hydrogen_treatment constr
_refine_ls_matrix_type full
_refine_ls_number_parameters 885
_refine_ls_number_reflns 10151
_refine_ls_number_restraints 0
_refine_ls_restrained_S_all 1.010
_refine_ls_R_factor_all 0.0516
_refine_ls_R_factor_gt 0.0377
_refine_ls_shift/su_max 0.001
_refine_ls_shift/su_mean 0.000
_refine_ls_structure_factor_coef Fsqd
_refine_ls_weighting_details 'w=1/[\s^2^(Fo^2^)+(0.0182P)^2^+42.9848P] where P=(Fo^2^+2Fc^2^)/3'
_refine_ls_weighting_scheme calc
_refine_ls_wR_factor_gt 0.0670
_refine_ls_wR_factor_ref 0.0718
_reflns_Friedel_coverage 0.816
_reflns_Friedel_fraction_full 0.992
_reflns_Friedel_fraction_max 0.992
_reflns_number_gt 8628
_reflns_number_total 10151
_reflns_threshold_expression 'I > 2\s(I)'
_cod_data_source_file c8sc04036b2.cif
_cod_data_source_block Compound2
_cod_database_code 1550203
_shelx_shelxl_version_number 2017/1
_shelx_space_group_comment
;
The symmetry employed for this shelxl refinement is uniquely defined
by the following loop, which should always be used as a source of
symmetry information in preference to the above space-group names.
They are only intended as comments.
;
_olex2_refinement_description
;
1. Fixed Uiso
 At 1.2 times of:
  All C(H) groups, All N(H,H) groups
 At 1.5 times of:
  All C(H,H,H) groups
2.a Aromatic/amide H refined with riding coordinates:
 C2A(H2A), C2B(H2B), C2C(H2C), C2D(H2D), C2E(H2E), C2F(H2F), C2G(H2G),
 C2H(H2H), C2I(H2I), C2J(H2J), C2K(H2K), C2L(H2L), C2M(H2M), C2N(H2N), C2O(H2O),
  C2P(H2P), C3A(H3A), C3B(H3B), C3C(H3C), C3D(H3D), C3E(H3E), C3F(H3F),
 C3G(H3G), C3H(H3H), C3I(H3I), C3J(H3J), C3K(H3K), C3L(H3L), C3M(H3M), C3N(H3N),
  C3O(H3O), C3P(H3P)
2.b X=CH2 refined with riding coordinates:
 N3A(H3AA,H3AB), N3B(H3BA,H3BB), N3C(H3CA,H3CB), N3D(H3DA,H3DB), N3E(H3EA,
 H3EB), N3F(H3FA,H3FB), N3G(H3GA,H3GB), N3H(H3HA,H3HB), N3I(H3IA,H3IB),
 N3J(H3JA,H3JB), N3K(H3KA,H3KB), N3L(H3LA,H3LB), N3M(H3MA,H3MB), N3N(H3NA,H3NB),
  N3O(H3OA,H3OB), N3P(H3PA,H3PB)
2.c Idealised Me refined as rotating group:
 C1A(H1AA,H1AB,H1AC), C1B(H1BA,H1BB,H1BC), C1C(H1CA,H1CB,H1CC), C1D(H1DA,H1DB,
 H1DC), C1E(H1EA,H1EB,H1EC), C1F(H1FA,H1FB,H1FC), C1G(H1GA,H1GB,H1GC), C1H(H1HA,
 H1HB,H1HC), C1I(H1IA,H1IB,H1IC), C1J(H1JA,H1JB,H1JC), C1K(H1KA,H1KB,H1KC),
 C1L(H1LA,H1LB,H1LC), C1M(H1MA,H1MB,H1MC), C1N(H1NA,H1NB,H1NC), C1O(H1OA,H1OB,
 H1OC), C1P(H1PA,H1PB,H1PC)
;
_olex2_submission_special_instructions 'No special instructions were received'

loop_
_space_group_symop_operation_xyz
'x, y, z'
'-x+1/2, -y, z+1/2'
'x+1/2, -y+1/2, -z'
'-x, y+1/2, -z+1/2'

loop_
_atom_site_label
_atom_site_type_symbol
_atom_site_fract_x
_atom_site_fract_y
_atom_site_fract_z
_atom_site_U_iso_or_equiv
_atom_site_adp_type
_atom_site_occupancy
_atom_site_site_symmetry_order
_atom_site_calc_flag
_atom_site_refinement_flags_posn
Ag1 Ag 0.41823(5) -0.00110(6) 0.37733(4) 0.0200(3) Uani 1 1 d .
Ag2 Ag 0.55122(5) 0.00107(6) 0.40349(5) 0.0226(3) Uani 1 1 d .
Ag3 Ag 0.68611(5) 0.00001(6) 0.39855(4) 0.0216(3) Uani 1 1 d .
Ag4 Ag 0.81764(5) -0.01684(5) 0.40778(4) 0.0213(4) Uani 1 1 d .
Ag5 Ag 0.94229(5) 0.03022(5) 0.39952(5) 0.0168(3) Uani 1 1 d .
Ag6 Ag 1.05892(5) -0.00339(6) 0.35036(4) 0.0179(3) Uani 1 1 d .
Ag7 Ag 1.17143(5) -0.03562(5) 0.40431(5) 0.0156(3) Uani 1 1 d .
Ag8 Ag 1.29087(5) 0.02206(5) 0.40421(5) 0.0164(3) Uani 1 1 d .
F1 F 1.1760(4) -0.3983(4) 0.3885(4) 0.042(3) Uani 1 1 d .
F2 F 1.0872(4) -0.3490(4) 0.4052(4) 0.053(3) Uani 1 1 d .
F3 F 1.1641(5) -0.3034(4) 0.3634(4) 0.051(3) Uani 1 1 d .
F4 F 1.1727(5) -0.3244(5) 0.4487(4) 0.053(3) Uani 1 1 d .
F5 F 1.0351(4) -0.1519(4) 0.6535(4) 0.045(3) Uani 1 1 d .
F6 F 1.1016(4) -0.0801(4) 0.6298(3) 0.032(3) Uani 1 1 d .
F7 F 1.0903(4) -0.1633(4) 0.5798(3) 0.039(3) Uiso 1 1 d .
F8 F 1.1365(4) -0.1707(4) 0.6575(4) 0.043(3) Uani 1 1 d .
F9 F 0.8305(7) -0.2287(8) 0.6843(6) 0.132(6) Uani 1 1 d .
F10 F 0.8134(5) -0.2315(5) 0.6044(5) 0.079(4) Uani 1 1 d .
F11 F 0.8329(5) -0.1450(5) 0.6425(6) 0.088(5) Uani 1 1 d .
F12 F 0.9077(4) -0.2111(4) 0.6299(4) 0.052(3) Uani 1 1 d .
F13 F 0.9763(4) 0.1567(4) 0.6629(3) 0.041(3) Uani 1 1 d .
F14 F 1.0196(4) 0.0734(4) 0.6303(3) 0.033(3) Uani 1 1 d .
F15 F 1.0225(4) 0.1590(4) 0.5846(3) 0.036(3) Uiso 1 1 d .
F16 F 1.0799(4) 0.1509(4) 0.6567(3) 0.035(3) Uiso 1 1 d .
F17 F 1.2862(4) 0.1553(4) 0.5950(4) 0.037(2) Uani 1 1 d .
F18 F 1.3002(4) 0.2480(4) 0.5617(3) 0.029(2) Uani 1 1 d .
F19 F 1.3049(4) 0.2332(4) 0.6484(3) 0.039(3) Uani 1 1 d .
F20 F 1.2136(4) 0.2251(4) 0.6072(4) 0.038(3) Uani 1 1 d .
F21 F 1.1700(5) 0.3210(5) 0.3264(4) 0.053(3) Uiso 1 1 d .
F22 F 1.2236(5) 0.2640(4) 0.3813(3) 0.049(3) Uani 1 1 d .
F23 F 1.2423(5) 0.2585(4) 0.2960(3) 0.041(3) Uani 1 1 d .
F24 F 1.2700(4) 0.3404(4) 0.3405(4) 0.046(3) Uani 1 1 d .
C1A C 0.3805(8) 0.2330(8) 0.3800(7) 0.042(5) Uiso 1 1 d .
H1AA H 0.397015 0.231616 0.414079 0.063 Uiso 1 1 calc GR
H1AB H 0.336872 0.227415 0.381301 0.063 Uiso 1 1 calc GR
H1AC H 0.389451 0.270737 0.364820 0.063 Uiso 1 1 calc GR
C1B C 0.4736(9) -0.0743(9) 0.5650(7) 0.048(6) Uiso 1 1 d .
H1BA H 0.468652 -0.102891 0.591907 0.073 Uiso 1 1 calc GR
H1BB H 0.456035 -0.037319 0.575450 0.073 Uiso 1 1 calc GR
H1BC H 0.516431 -0.069038 0.557868 0.073 Uiso 1 1 calc GR
C1C C 0.6449(8) 0.1942(8) 0.3123(7) 0.042(6) Uiso 1 1 d .
H1CA H 0.646830 0.236612 0.311408 0.064 Uiso 1 1 calc GR
H1CB H 0.626752 0.179901 0.281147 0.064 Uiso 1 1 calc GR
H1CC H 0.685620 0.178434 0.315674 0.064 Uiso 1 1 calc GR
C1D C 0.4673(8) -0.1787(8) 0.2873(7) 0.042(6) Uiso 1 1 d .
H1DA H 0.489739 -0.166455 0.257470 0.063 Uiso 1 1 calc GR
H1DB H 0.429007 -0.157881 0.288815 0.063 Uiso 1 1 calc GR
H1DC H 0.459686 -0.220480 0.285574 0.063 Uiso 1 1 calc GR
C1E C 0.6078(8) 0.0445(7) 0.5897(7) 0.046(5) Uiso 1 1 d .
H1EA H 0.607961 0.070365 0.618859 0.070 Uiso 1 1 calc GR
H1EB H 0.627493 0.007905 0.598482 0.070 Uiso 1 1 calc GR
H1EC H 0.566179 0.036792 0.579506 0.070 Uiso 1 1 calc GR
C1F C 0.7423(9) -0.2291(8) 0.3692(7) 0.051(6) Uiso 1 1 d .
H1FA H 0.736527 -0.263480 0.348111 0.076 Uiso 1 1 calc GR
H1FB H 0.722852 -0.235166 0.401815 0.076 Uiso 1 1 calc GR
H1FC H 0.785364 -0.222423 0.374207 0.076 Uiso 1 1 calc GR
C1G C 0.8641(8) 0.1337(7) 0.5612(6) 0.035(5) Uiso 1 1 d .
H1GA H 0.855058 0.145460 0.595748 0.053 Uiso 1 1 calc GR
H1GB H 0.846765 0.161900 0.537723 0.053 Uiso 1 1 calc GR
H1GC H 0.907761 0.132201 0.556470 0.053 Uiso 1 1 calc GR
C1H C 0.7573(9) 0.0927(8) 0.2335(7) 0.057(6) Uiso 1 1 d .
H1HA H 0.780432 0.126096 0.245462 0.086 Uiso 1 1 calc GR
H1HB H 0.715969 0.095367 0.246048 0.086 Uiso 1 1 calc GR
H1HC H 0.756893 0.092536 0.196645 0.086 Uiso 1 1 calc GR
C1I C 0.8972(9) -0.1803(8) 0.4893(7) 0.054(6) Uiso 1 1 d .
H1IA H 0.901869 -0.204576 0.519254 0.081 Uiso 1 1 calc GR
H1IB H 0.916498 -0.199273 0.460539 0.081 Uiso 1 1 calc GR
H1IC H 0.854350 -0.174877 0.482177 0.081 Uiso 1 1 calc GR
C1J C 0.9589(8) 0.0691(8) 0.1947(6) 0.035(5) Uiso 1 1 d .
H1JA H 0.947076 0.094527 0.166838 0.053 Uiso 1 1 calc GR
H1JB H 0.939156 0.031400 0.190820 0.053 Uiso 1 1 calc GR
H1JC H 1.002564 0.063860 0.194340 0.053 Uiso 1 1 calc GR
C1K C 1.0610(8) -0.2144(8) 0.4484(6) 0.034(5) Uiso 1 1 d .
H1KA H 1.053134 -0.256181 0.447018 0.051 Uiso 1 1 calc GR
H1KB H 1.035693 -0.196730 0.474319 0.051 Uiso 1 1 calc GR
H1KC H 1.103388 -0.207783 0.456426 0.051 Uiso 1 1 calc GR
C1L C 1.0408(8) 0.2115(8) 0.4402(6) 0.033(5) Uiso 1 1 d .
H1LA H 1.052318 0.252474 0.438492 0.050 Uiso 1 1 calc GR
H1LB H 1.060449 0.193358 0.469181 0.050 Uiso 1 1 calc GR
H1LC H 0.997114 0.208475 0.443886 0.050 Uiso 1 1 calc GR
C1M C 1.1687(8) -0.0810(7) 0.2015(6) 0.032(5) Uiso 1 1 d .
H1MA H 1.178676 -0.108359 0.174573 0.048 Uiso 1 1 calc GR
H1MB H 1.193129 -0.045944 0.197815 0.048 Uiso 1 1 calc GR
H1MC H 1.126024 -0.070807 0.199423 0.048 Uiso 1 1 calc GR
C1N C 1.1964(8) 0.1802(7) 0.4894(6) 0.034(5) Uiso 1 1 d .
H1NA H 1.179436 0.206997 0.514222 0.050 Uiso 1 1 calc GR
H1NB H 1.183163 0.191565 0.455661 0.050 Uiso 1 1 calc GR
H1NC H 1.240384 0.181654 0.491068 0.050 Uiso 1 1 calc GR
C1O C 1.3515(9) -0.0431(9) 0.2131(8) 0.068(7) Uiso 1 1 d .
H1OA H 1.322081 -0.073235 0.204807 0.102 Uiso 1 1 calc GR
H1OB H 1.383538 -0.059789 0.233784 0.102 Uiso 1 1 calc GR
H1OC H 1.368760 -0.027506 0.182004 0.102 Uiso 1 1 calc GR
C1P C 1.2557(7) -0.1322(7) 0.5614(6) 0.028(5) Uiso 1 1 d .
H1PA H 1.277687 -0.162628 0.543472 0.043 Uiso 1 1 calc GR
H1PB H 1.213253 -0.133335 0.551709 0.043 Uiso 1 1 calc GR
H1PC H 1.259213 -0.138619 0.597747 0.043 Uiso 1 1 calc GR
C2A C 0.4431(7) 0.1973(8) 0.3076(6) 0.026(5) Uiso 1 1 d .
H2A H 0.448699 0.236393 0.297583 0.031 Uiso 1 1 calc R
C2B C 0.4177(7) -0.1487(8) 0.5138(6) 0.027(5) Uiso 1 1 d .
H2B H 0.418494 -0.174724 0.541425 0.033 Uiso 1 1 calc R
C2C C 0.5811(7) 0.2147(7) 0.3881(6) 0.026(5) Uiso 1 1 d .
H2C H 0.586834 0.254980 0.382563 0.031 Uiso 1 1 calc R
C2D C 0.5266(7) -0.2083(8) 0.3641(6) 0.024(5) Uiso 1 1 d .
H2D H 0.520145 -0.247437 0.354487 0.028 Uiso 1 1 calc R
C2E C 0.6684(8) 0.1266(8) 0.5483(7) 0.030(5) Uiso 1 1 d .
H2E H 0.664692 0.148277 0.578480 0.036 Uiso 1 1 calc R
C2F C 0.6892(7) -0.1800(8) 0.2973(6) 0.032(5) Uiso 1 1 d .
H2F H 0.689512 -0.215948 0.280010 0.039 Uiso 1 1 calc R
C2G C 0.8133(7) 0.0420(7) 0.5883(6) 0.029(4) Uiso 1 1 d .
H2G H 0.813812 0.055610 0.621971 0.034 Uiso 1 1 calc R
C2H C 0.8020(7) -0.0079(9) 0.2226(7) 0.043(5) Uiso 1 1 d .
H2H H 0.796639 -0.004358 0.187364 0.051 Uiso 1 1 calc R
C2I C 0.9455(7) -0.1041(7) 0.5452(6) 0.026(5) Uiso 1 1 d .
H2I H 0.942394 -0.131051 0.572038 0.031 Uiso 1 1 calc R
C2J C 0.9194(7) 0.1526(7) 0.2468(6) 0.027(5) Uiso 1 1 d .
H2J H 0.915925 0.173914 0.216450 0.033 Uiso 1 1 calc R
C2K C 1.0314(7) -0.2191(8) 0.3561(6) 0.023(5) Uiso 1 1 d .
H2K H 1.028744 -0.260076 0.358296 0.028 Uiso 1 1 calc R
C2L C 1.0771(7) 0.2136(8) 0.3500(6) 0.028(5) Uiso 1 1 d .
H2L H 1.075861 0.254686 0.351058 0.034 Uiso 1 1 calc R
C2M C 1.1957(7) -0.1679(7) 0.2564(6) 0.023(5) Uiso 1 1 d .
H2M H 1.198669 -0.191564 0.227281 0.028 Uiso 1 1 calc R
C2N C 1.1583(7) 0.1036(7) 0.5473(6) 0.022(5) Uiso 1 1 d .
H2N H 1.157802 0.131508 0.573526 0.026 Uiso 1 1 calc R
C2O C 1.3051(8) 0.0554(8) 0.2193(7) 0.035(5) Uiso 1 1 d .
H2O H 1.310910 0.059702 0.184142 0.043 Uiso 1 1 calc R
C2P C 1.3067(6) -0.0387(6) 0.5846(6) 0.018(4) Uiso 1 1 d .
H2P H 1.308370 -0.051766 0.618432 0.021 Uiso 1 1 calc R
C3A C 0.4695(7) 0.1554(7) 0.2811(6) 0.022(5) Uiso 1 1 d .
H3A H 0.492050 0.163834 0.251641 0.027 Uiso 1 1 calc R
C3B C 0.3915(7) -0.1657(7) 0.4698(6) 0.023(4) Uiso 1 1 d .
H3B H 0.375644 -0.203738 0.466933 0.027 Uiso 1 1 calc R
C3C C 0.5464(8) 0.1967(8) 0.4279(7) 0.033(5) Uiso 1 1 d .
H3C H 0.530544 0.223966 0.451111 0.040 Uiso 1 1 calc R
C3D C 0.5582(7) -0.1979(7) 0.4071(7) 0.021(4) Uiso 1 1 d .
H3D H 0.573164 -0.228267 0.427617 0.025 Uiso 1 1 calc R
C3E C 0.6997(7) 0.1497(7) 0.5100(6) 0.024(5) Uiso 1 1 d .
H3E H 0.717519 0.186882 0.512976 0.029 Uiso 1 1 calc R
C3F C 0.6630(8) -0.1342(8) 0.2740(7) 0.032(5) Uiso 1 1 d .
H3F H 0.645941 -0.137716 0.241429 0.039 Uiso 1 1 calc R
C3G C 0.7880(7) -0.0107(7) 0.5778(5) 0.026(4) Uiso 1 1 d .
H3G H 0.771547 -0.033808 0.603870 0.031 Uiso 1 1 calc R
C3H C 0.8248(9) -0.0570(10) 0.2399(8) 0.056(6) Uiso 1 1 d .
H3H H 0.834537 -0.087677 0.217566 0.068 Uiso 1 1 calc R
C3I C 0.9679(7) -0.0512(7) 0.5546(6) 0.026(5) Uiso 1 1 d .
H3I H 0.980979 -0.040622 0.587358 0.031 Uiso 1 1 calc R
C3J C 0.9042(7) 0.1784(7) 0.2891(6) 0.025(5) Uiso 1 1 d .
H3J H 0.892198 0.217895 0.289322 0.030 Uiso 1 1 calc R
C3K C 1.0202(7) -0.1932(7) 0.3122(6) 0.026(5) Uiso 1 1 d .
H3K H 1.009018 -0.215967 0.283949 0.031 Uiso 1 1 calc R
C3L C 1.0952(7) 0.1863(7) 0.3073(6) 0.026(5) Uiso 1 1 d .
H3L H 1.107657 0.207465 0.278544 0.031 Uiso 1 1 calc R
C3M C 1.2051(7) -0.1912(7) 0.3019(6) 0.020(4) Uiso 1 1 d .
H3M H 1.213830 -0.231260 0.305108 0.024 Uiso 1 1 calc R
C3N C 1.1413(7) 0.0470(7) 0.5580(6) 0.025(5) Uiso 1 1 d .
H3N H 1.130833 0.035504 0.591098 0.030 Uiso 1 1 calc R
C3O C 1.2808(7) 0.1006(7) 0.2462(6) 0.024(5) Uiso 1 1 d .
H3O H 1.270082 0.135882 0.230237 0.029 Uiso 1 1 calc R
C3P C 1.3291(7) 0.0145(7) 0.5739(5) 0.025(4) Uiso 1 1 d .
H3P H 1.346234 0.038455 0.599118 0.030 Uiso 1 1 calc R
C4A C 0.4623(7) 0.0960(7) 0.2992(6) 0.018(4) Uiso 1 1 d .
C4B C 0.3877(7) -0.1269(7) 0.4277(6) 0.020(4) Uiso 1 1 d .
C4C C 0.5346(8) 0.1364(8) 0.4335(7) 0.032(5) Uiso 1 1 d .
C4D C 0.5673(7) -0.1373(7) 0.4192(6) 0.017(4) Uiso 1 1 d .
C4E C 0.7055(7) 0.1161(7) 0.4635(6) 0.023(5) Uiso 1 1 d .
C4F C 0.6623(7) -0.0795(7) 0.3013(6) 0.020(4) Uiso 1 1 d .
C4G C 0.7869(7) -0.0304(7) 0.5261(6) 0.020(4) Uiso 1 1 d .
C4H C 0.8347(8) -0.0630(8) 0.2935(7) 0.036(5) Uiso 1 1 d .
C4I C 0.9714(6) -0.0103(7) 0.5125(5) 0.011(4) Uiso 1 1 d .
C4J C 0.9064(7) 0.1448(7) 0.3356(6) 0.016(4) Uiso 1 1 d .
C4K C 1.0247(7) -0.1307(7) 0.3069(6) 0.013(4) Uiso 1 1 d .
C4L C 1.0947(7) 0.1229(7) 0.3076(6) 0.016(4) Uiso 1 1 d .
C4M C 1.2019(6) -0.1555(6) 0.3454(6) 0.010(4) Uiso 1 1 d .
C4N C 1.1403(6) 0.0066(7) 0.5169(5) 0.015(4) Uiso 1 1 d .
C4O C 1.2722(7) 0.0924(7) 0.2995(6) 0.021(5) Uiso 1 1 d .
C4P C 1.3257(7) 0.0333(7) 0.5212(5) 0.017(4) Uiso 1 1 d .
C5A C 0.4000(7) 0.1275(7) 0.3658(6) 0.021(5) Uiso 1 1 d .
C5B C 0.4421(7) -0.0551(7) 0.4763(6) 0.020(5) Uiso 1 1 d .
C5C C 0.5974(7) 0.1151(7) 0.3632(6) 0.015(4) Uiso 1 1 d .
C5D C 0.5143(7) -0.1060(7) 0.3469(6) 0.012(4) Uiso 1 1 d .
C5E C 0.6457(7) 0.0388(8) 0.5013(6) 0.025(5) Uiso 1 1 d .
C5F C 0.7159(7) -0.1244(7) 0.3706(6) 0.016(4) Uiso 1 1 d .
C5G C 0.8386(7) 0.0565(7) 0.5003(6) 0.019(4) Uiso 1 1 d .
C5H C 0.7918(7) 0.0326(8) 0.3071(6) 0.023(4) Uiso 1 1 d .
C5I C 0.9296(7) -0.0820(8) 0.4576(6) 0.025(5) Uiso 1 1 d .
C5J C 0.9441(7) 0.0624(7) 0.2890(6) 0.015(4) Uiso 1 1 d .
C5K C 1.0533(7) -0.1249(7) 0.3949(7) 0.019(5) Uiso 1 1 d .
C5L C 1.0573(7) 0.1207(7) 0.3901(6) 0.013(5) Uiso 1 1 d .
C5M C 1.1765(7) -0.0738(7) 0.2955(6) 0.016(4) Uiso 1 1 d .
C5N C 1.1772(7) 0.0802(7) 0.4597(6) 0.014(4) Uiso 1 1 d .
C5O C 1.3111(6) -0.0047(8) 0.2943(5) 0.022(4) Uiso 1 1 d .
C5P C 1.2786(7) -0.0552(7) 0.4980(6) 0.016(4) Uiso 1 1 d .
B1 B 1.1506(10) -0.3440(10) 0.4015(9) 0.032(6) Uiso 1 1 d .
B2 B 1.0925(10) -0.1425(10) 0.6293(8) 0.029(6) Uiso 1 1 d .
B3 B 0.8474(11) -0.2016(11) 0.6399(9) 0.035(7) Uiso 1 1 d .
B4 B 1.0241(9) 0.1358(9) 0.6349(7) 0.015(5) Uiso 1 1 d .
B5 B 1.2769(8) 0.2142(9) 0.6035(8) 0.016(5) Uiso 1 1 d .
B6 B 1.2274(10) 0.2965(11) 0.3370(9) 0.033(6) Uiso 1 1 d .
N1A N 0.4281(6) 0.0833(6) 0.3395(5) 0.019(4) Uiso 1 1 d .
N1B N 0.4132(6) -0.0724(5) 0.4338(4) 0.017(3) Uiso 1 1 d .
N1C N 0.5601(5) 0.0975(5) 0.4010(5) 0.020(4) Uiso 1 1 d .
N1D N 0.5457(5) -0.0942(5) 0.3899(5) 0.014(3) Uiso 1 1 d .
N1E N 0.6800(5) 0.0624(5) 0.4618(4) 0.010(3) Uiso 1 1 d .
N1F N 0.6881(5) -0.0761(5) 0.3487(5) 0.017(3) Uiso 1 1 d .
N1G N 0.8127(4) 0.0026(6) 0.4894(4) 0.007(3) Uiso 1 1 d .
N1H N 0.8182(6) -0.0185(6) 0.3253(5) 0.027(4) Uiso 1 1 d .
N1I N 0.9527(5) -0.0265(5) 0.4665(4) 0.014(3) Uiso 1 1 d .
N1J N 0.9275(5) 0.0882(6) 0.3334(4) 0.013(3) Uiso 1 1 d .
N1K N 1.0411(5) -0.0988(5) 0.3491(5) 0.011(3) Uiso 1 1 d .
N1L N 1.0756(5) 0.0918(5) 0.3472(5) 0.014(3) Uiso 1 1 d .
N1M N 1.1869(5) -0.0975(5) 0.3413(4) 0.010(3) Uiso 1 1 d .
N1N N 1.1581(5) 0.0233(5) 0.4692(4) 0.014(3) Uiso 1 1 d .
N1O N 1.2874(5) 0.0407(5) 0.3214(4) 0.013(3) Uiso 1 1 d .
N1P N 1.3010(5) -0.0013(6) 0.4859(4) 0.010(3) Uiso 1 1 d .
N2A N 0.4083(6) 0.1858(6) 0.3488(5) 0.020(3) Uiso 1 1 d .
N2B N 0.4425(6) -0.0953(6) 0.5187(5) 0.025(4) Uiso 1 1 d .
N2C N 0.6076(6) 0.1754(6) 0.3562(5) 0.025(4) Uiso 1 1 d .
N2D N 0.5036(6) -0.1654(6) 0.3337(5) 0.019(4) Uiso 1 1 d .
N2E N 0.6417(6) 0.0733(6) 0.5459(5) 0.035(4) Uiso 1 1 d .
N2F N 0.7153(6) -0.1781(6) 0.3441(5) 0.021(4) Uiso 1 1 d .
N2G N 0.8378(6) 0.0752(6) 0.5513(5) 0.020(4) Uiso 1 1 d .
N2H N 0.7855(6) 0.0383(6) 0.2522(5) 0.037(4) Uiso 1 1 d .
N2I N 0.9269(6) -0.1207(6) 0.4985(5) 0.026(4) Uiso 1 1 d .
N2J N 0.9400(6) 0.0963(6) 0.2441(5) 0.022(4) Uiso 1 1 d .
N2K N 1.0468(5) -0.1878(5) 0.3984(6) 0.021(4) Uiso 1 1 d .
N2L N 1.0601(5) 0.1813(5) 0.3928(5) 0.013(3) Uiso 1 1 d .
N2M N 1.1813(5) -0.1084(6) 0.2514(4) 0.017(3) Uiso 1 1 d .
N2N N 1.1755(6) 0.1202(6) 0.5004(5) 0.024(4) Uiso 1 1 d .
N2O N 1.3209(6) 0.0049(7) 0.2417(5) 0.037(4) Uiso 1 1 d .
N2P N 1.2812(5) -0.0753(5) 0.5486(4) 0.014(3) Uiso 1 1 d .
N3A N 0.4909(5) 0.0506(6) 0.2742(4) 0.021(4) Uiso 1 1 d .
H3AA H 0.486269 0.014873 0.284794 0.025 Uiso 1 1 calc R
H3AB H 0.513413 0.057803 0.247859 0.025 Uiso 1 1 calc R
N3B N 0.3613(6) -0.1399(6) 0.3851(5) 0.026(4) Uiso 1 1 d .
H3BA H 0.359931 -0.114350 0.360695 0.031 Uiso 1 1 calc R
H3BB H 0.345060 -0.174269 0.380940 0.031 Uiso 1 1 calc R
N3C N 0.5002(6) 0.1157(7) 0.4719(5) 0.045(5) Uiso 1 1 d .
H3CA H 0.494771 0.078259 0.475320 0.054 Uiso 1 1 calc R
H3CB H 0.483420 0.139888 0.493152 0.054 Uiso 1 1 calc R
N3D N 0.5974(5) -0.1229(6) 0.4618(4) 0.021(4) Uiso 1 1 d .
H3DA H 0.602447 -0.086343 0.469763 0.026 Uiso 1 1 calc R
H3DB H 0.611808 -0.150210 0.481402 0.026 Uiso 1 1 calc R
N3E N 0.7351(6) 0.1356(6) 0.4244(5) 0.028(4) Uiso 1 1 d .
H3EA H 0.738497 0.114127 0.397314 0.033 Uiso 1 1 calc R
H3EB H 0.751650 0.170148 0.425309 0.033 Uiso 1 1 calc R
N3F N 0.6375(5) -0.0313(6) 0.2814(5) 0.025(4) Uiso 1 1 d .
H3FA H 0.637920 0.001274 0.298410 0.030 Uiso 1 1 calc R
H3FB H 0.620996 -0.032587 0.251470 0.030 Uiso 1 1 calc R
N3G N 0.7625(6) -0.0824(6) 0.5138(5) 0.027(4) Uiso 1 1 d .
H3GA H 0.763424 -0.094467 0.482493 0.033 Uiso 1 1 calc R
H3GB H 0.745813 -0.103970 0.537099 0.033 Uiso 1 1 calc R
N3H N 0.8561(6) -0.1109(7) 0.3136(6) 0.043(4) Uiso 1 1 d .
H3HA H 0.859557 -0.113931 0.346330 0.051 Uiso 1 1 calc R
H3HB H 0.866874 -0.139878 0.294152 0.051 Uiso 1 1 calc R
N3I N 0.9927(5) 0.0433(6) 0.5201(5) 0.022(4) Uiso 1 1 d .
H3IA H 0.994485 0.067986 0.495090 0.026 Uiso 1 1 calc R
H3IB H 1.004832 0.053695 0.550210 0.026 Uiso 1 1 calc R
N3J N 0.8892(6) 0.1668(6) 0.3802(5) 0.023(4) Uiso 1 1 d .
H3JA H 0.891430 0.145438 0.407491 0.028 Uiso 1 1 calc R
H3JB H 0.875830 0.202512 0.382098 0.028 Uiso 1 1 calc R
N3K N 1.0129(6) -0.1030(6) 0.2647(5) 0.026(4) Uiso 1 1 d .
H3KA H 1.015487 -0.065098 0.263562 0.032 Uiso 1 1 calc R
H3KB H 1.002558 -0.122546 0.237756 0.032 Uiso 1 1 calc R
N3L N 1.1130(5) 0.0942(6) 0.2658(5) 0.024(4) Uiso 1 1 d .
H3LA H 1.112257 0.056131 0.265046 0.029 Uiso 1 1 calc R
H3LB H 1.125672 0.113600 0.239450 0.029 Uiso 1 1 calc R
N3M N 1.2119(5) -0.1775(5) 0.3920(4) 0.016(3) Uiso 1 1 d .
H3MA H 1.208819 -0.155083 0.418563 0.019 Uiso 1 1 calc R
H3MB H 1.221531 -0.214178 0.395643 0.019 Uiso 1 1 calc R
N3N N 1.1211(5) -0.0484(5) 0.5231(5) 0.017(3) Uiso 1 1 d .
H3NA H 1.120143 -0.072163 0.497390 0.021 Uiso 1 1 calc R
H3NB H 1.109571 -0.060340 0.552918 0.021 Uiso 1 1 calc R
N3O N 1.2498(6) 0.1351(6) 0.3268(5) 0.028(4) Uiso 1 1 d .
H3OA H 1.244496 0.130408 0.359217 0.033 Uiso 1 1 calc R
H3OB H 1.240213 0.168067 0.312456 0.033 Uiso 1 1 calc R
N3P N 1.3472(6) 0.0862(6) 0.5091(5) 0.024(4) Uiso 1 1 d .
H3PA H 1.345312 0.098536 0.477958 0.029 Uiso 1 1 calc R
H3PB H 1.363201 0.108270 0.532470 0.029 Uiso 1 1 calc R
O1A O 0.3680(4) 0.1192(4) 0.4044(4) 0.021(3) Uiso 1 1 d .
O1B O 0.4666(4) -0.0059(5) 0.4827(3) 0.027(3) Uiso 1 1 d .
O1C O 0.6221(5) 0.0805(5) 0.3323(4) 0.030(3) Uiso 1 1 d .
O1D O 0.4914(5) -0.0679(5) 0.3180(4) 0.023(3) Uiso 1 1 d .
O1E O 0.6188(5) -0.0085(5) 0.4979(4) 0.031(3) Uiso 1 1 d .
O1F O 0.7424(5) -0.1214(4) 0.4122(4) 0.025(3) Uiso 1 1 d .
O1G O 0.8614(5) 0.0881(5) 0.4667(4) 0.023(3) Uiso 1 1 d .
O1H O 0.7734(5) 0.0725(5) 0.3333(4) 0.029(3) Uiso 1 1 d .
O1I O 0.9100(5) -0.0978(4) 0.4150(4) 0.025(3) Uiso 1 1 d .
O1J O 0.9642(4) 0.0115(5) 0.2854(4) 0.024(3) Uiso 1 1 d .
O1K O 1.0708(5) -0.0981(5) 0.4329(4) 0.018(3) Uiso 1 1 d .
O1L O 1.0396(5) 0.0931(5) 0.4290(4) 0.019(3) Uiso 1 1 d .
O1M O 1.1608(4) -0.0208(5) 0.2897(4) 0.022(3) Uiso 1 1 d .
O1N O 1.1957(4) 0.0953(4) 0.4179(4) 0.019(3) Uiso 1 1 d .
O1O O 1.3282(5) -0.0515(5) 0.3132(4) 0.025(3) Uiso 1 1 d .
O1P O 1.2567(4) -0.0888(4) 0.4647(3) 0.012(3) Uiso 1 1 d .

loop_
_atom_site_aniso_label
_atom_site_aniso_U_11
_atom_site_aniso_U_22
_atom_site_aniso_U_33
_atom_site_aniso_U_23
_atom_site_aniso_U_13
_atom_site_aniso_U_12
Ag1 0.0129(7) 0.0176(8) 0.0293(7) 0.0097(7) 0.0019(5) -0.0003(7)
Ag2 0.0151(7) 0.0109(7) 0.0418(8) -0.0009(10) -0.0016(6) -0.0004(6)
Ag3 0.0135(7) 0.0228(8) 0.0286(7) -0.0125(8) -0.0036(6) 0.0016(7)
Ag4 0.0131(7) 0.0362(10) 0.0145(7) -0.0015(7) 0.0001(6) -0.0032(6)
Ag5 0.0117(7) 0.0176(7) 0.0212(8) 0.0086(7) 0.0004(6) -0.0007(6)
Ag6 0.0146(7) 0.0111(7) 0.0279(7) 0.0000(8) -0.0002(6) -0.0015(6)
Ag7 0.0129(7) 0.0157(8) 0.0182(7) -0.0063(7) 0.0011(7) 0.0010(6)
Ag8 0.0151(7) 0.0206(8) 0.0134(7) 0.0025(7) 0.0013(6) -0.0006(6)
F1 0.050(7) 0.019(6) 0.057(7) 0.005(5) 0.011(6) 0.015(5)
F2 0.042(7) 0.033(7) 0.085(8) -0.007(7) 0.012(7) -0.006(5)
F3 0.085(9) 0.030(7) 0.036(7) 0.016(5) 0.007(6) -0.006(6)
F4 0.059(8) 0.055(8) 0.046(7) -0.010(6) -0.021(6) 0.016(6)
F5 0.038(7) 0.024(7) 0.074(8) 0.001(6) 0.012(6) 0.004(5)
F6 0.050(7) 0.012(6) 0.035(6) 0.002(5) 0.002(5) -0.008(5)
F8 0.042(7) 0.039(7) 0.047(7) -0.003(6) -0.010(5) 0.012(5)
F9 0.085(12) 0.195(18) 0.116(12) 0.073(12) 0.046(10) -0.008(11)
F10 0.047(8) 0.063(8) 0.127(11) -0.036(9) -0.004(8) 0.000(6)
F11 0.039(8) 0.022(8) 0.204(15) -0.032(8) 0.013(8) 0.013(6)
F12 0.019(6) 0.034(7) 0.102(9) 0.018(6) 0.020(6) 0.003(5)
F13 0.038(7) 0.053(8) 0.031(7) -0.005(6) -0.005(5) 0.018(6)
F14 0.041(7) 0.022(7) 0.037(6) -0.002(5) 0.006(5) -0.008(5)
F17 0.042(6) 0.018(6) 0.050(7) 0.002(6) 0.001(6) 0.002(5)
F18 0.031(6) 0.030(6) 0.025(6) 0.004(5) 0.000(5) -0.001(5)
F19 0.061(8) 0.034(7) 0.022(6) -0.004(5) -0.020(5) -0.021(5)
F20 0.026(6) 0.041(6) 0.047(7) -0.011(5) 0.007(5) 0.004(5)
F22 0.083(9) 0.035(7) 0.028(7) 0.002(5) 0.018(5) 0.002(6)
F23 0.067(8) 0.024(6) 0.032(6) 0.004(5) 0.002(5) 0.001(5)
F24 0.054(8) 0.039(7) 0.044(7) 0.007(6) -0.006(6) -0.026(6)

loop_
_atom_type_symbol
_atom_type_description
_atom_type_scat_dispersion_real
_atom_type_scat_dispersion_imag
_atom_type_scat_source
C C 0.0033 0.0016 'International Tables Vol C Tables 4.2.6.8 and 6.1.1.4'
H H 0.0000 0.0000 'International Tables Vol C Tables 4.2.6.8 and 6.1.1.4'
B B 0.0013 0.0007 'International Tables Vol C Tables 4.2.6.8 and 6.1.1.4'
N N 0.0061 0.0033 'International Tables Vol C Tables 4.2.6.8 and 6.1.1.4'
O O 0.0106 0.0060 'International Tables Vol C Tables 4.2.6.8 and 6.1.1.4'
F F 0.0171 0.0103 'International Tables Vol C Tables 4.2.6.8 and 6.1.1.4'
Ag Ag -0.8971 1.1015 'International Tables Vol C Tables 4.2.6.8 and 6.1.1.4'

loop_
_geom_angle_atom_site_label_1
_geom_angle_atom_site_label_2
_geom_angle_atom_site_label_3
_geom_angle
_geom_angle_site_symmetry_1
_geom_angle_site_symmetry_3
Ag8 Ag1 Ag2 150.49(5) 1_455 .
N1A Ag1 Ag2 89.6(3) . .
N1A Ag1 Ag8 92.6(3) . 1_455
N1A Ag1 N1B 164.7(5) . .
N1B Ag1 Ag2 84.7(3) . .
N1B Ag1 Ag8 85.6(3) . 1_455
Ag3 Ag2 Ag1 164.20(6) . .
N1C Ag2 Ag1 95.5(3) . .
N1C Ag2 Ag3 85.3(3) . .
N1D Ag2 Ag1 83.8(3) . .
N1D Ag2 Ag3 92.3(3) . .
N1D Ag2 N1C 168.9(4) . .
Ag4 Ag3 Ag2 169.85(6) . .
N1E Ag3 Ag2 84.3(3) . .
N1E Ag3 Ag4 94.8(3) . .
N1F Ag3 Ag2 93.0(3) . .
N1F Ag3 Ag4 85.7(3) . .
N1F Ag3 N1E 167.4(5) . .
Ag3 Ag4 Ag5 149.71(6) . .
N1G Ag4 Ag3 90.3(3) . .
N1G Ag4 Ag5 92.6(3) . .
N1H Ag4 Ag3 85.7(3) . .
N1H Ag4 Ag5 85.8(3) . .
N1H Ag4 N1G 169.0(5) . .
Ag4 Ag5 Ag6 137.68(6) . .
N1I Ag5 Ag4 79.8(3) . .
N1I Ag5 Ag6 96.1(3) . .
N1I Ag5 N1J 177.3(4) . .
N1J Ag5 Ag4 98.0(3) . .
N1J Ag5 Ag6 86.5(3) . .
Ag7 Ag6 Ag5 125.44(5) . .
N1K Ag6 Ag5 96.2(3) . .
N1K Ag6 Ag7 84.9(3) . .
N1L Ag6 Ag5 84.6(3) . .
N1L Ag6 Ag7 97.1(3) . .
N1L Ag6 N1K 176.9(4) . .
Ag8 Ag7 Ag6 129.71(5) . .
N1M Ag7 Ag6 85.8(3) . .
N1M Ag7 Ag8 98.5(3) . .
N1N Ag7 Ag6 96.3(3) . .
N1N Ag7 Ag8 81.1(3) . .
N1N Ag7 N1M 177.5(4) . .
Ag1 Ag8 Ag7 140.57(5) 1_655 .
N1O Ag8 Ag1 80.3(3) . 1_655
N1O Ag8 Ag7 93.2(3) . .
N1O Ag8 N1P 175.3(4) . .
N1P Ag8 Ag1 95.4(3) . 1_655
N1P Ag8 Ag7 88.9(3) . .
C3A C2A N2A 122.3(17) . .
N2B C2B C3B 121.2(16) . .
C3C C2C N2C 121.1(16) . .
C3D C2D N2D 123.9(16) . .
C3E C2E N2E 123.1(17) . .
C3F C2F N2F 124.9(17) . .
N2G C2G C3G 121.2(15) . .
C3H C2H N2H 124.6(18) . .
C3I C2I N2I 122.6(16) . .
C3J C2J N2J 123.9(16) . .
C3K C2K N2K 121.7(16) . .
C3L C2L N2L 120.5(16) . .
C3M C2M N2M 120.5(15) . .
N2N C2N C3N 121.9(16) . .
N2O C2O C3O 121.7(17) . .
C3P C2P N2P 123.5(15) . .
C2A C3A C4A 117.1(16) . .
C2B C3B C4B 121.0(16) . .
C2C C3C C4C 118.7(17) . .
C2D C3D C4D 115.4(15) . .
C2E C3E C4E 118.4(16) . .
C2F C3F C4F 116.9(16) . .
C2G C3G C4G 118.7(15) . .
C2H C3H C4H 119(2) . .
C2I C3I C4I 117.5(16) . .
C2J C3J C4J 118.2(16) . .
C2K C3K C4K 121.0(17) . .
C2L C3L C4L 117.2(16) . .
C2M C3M C4M 119.7(16) . .
C2N C3N C4N 117.4(15) . .
C2O C3O C4O 117.7(16) . .
C2P C3P C4P 116.7(15) . .
N1A C4A C3A 122.0(15) . .
N1A C4A N3A 118.2(14) . .
N3A C4A C3A 119.7(14) . .
N1B C4B C3B 116.7(14) . .
N3B C4B C3B 123.8(16) . .
N3B C4B N1B 119.4(15) . .
N1C C4C C3C 119.8(16) . .
N3C C4C C3C 121.6(17) . .
N3C C4C N1C 118.5(17) . .
N1D C4D C3D 122.1(14) . .
N1D C4D N3D 118.4(14) . .
N3D C4D C3D 119.5(15) . .
N1E C4E C3E 118.2(14) . .
N3E C4E C3E 122.2(16) . .
N3E C4E N1E 119.6(15) . .
N1F C4F C3F 119.7(15) . .
N3F C4F C3F 121.6(15) . .
N3F C4F N1F 118.7(14) . .
N1G C4G C3G 119.7(14) . .
N3G C4G C3G 120.9(14) . .
N3G C4G N1G 119.3(14) . .
N1H C4H C3H 119.4(18) . .
N3H C4H C3H 122.3(18) . .
N3H C4H N1H 118.2(17) . .
N1I C4I C3I 119.9(14) . .
N3I C4I C3I 119.7(14) . .
N3I C4I N1I 120.3(13) . .
N1J C4J C3J 118.4(14) . .
N3J C4J C3J 122.4(15) . .
N3J C4J N1J 119.1(14) . .
N1K C4K C3K 117.7(14) . .
N3K C4K C3K 123.3(15) . .
N3K C4K N1K 118.9(14) . .
N1L C4L C3L 122.7(14) . .
N1L C4L N3L 118.5(14) . .
N3L C4L C3L 118.8(14) . .
N1M C4M C3M 120.5(14) . .
N3M C4M C3M 121.2(14) . .
N3M C4M N1M 118.3(13) . .
N1N C4N C3N 120.7(15) . .
N3N C4N C3N 121.5(14) . .
N3N C4N N1N 117.8(13) . .
N1O C4O C3O 120.0(15) . .
N3O C4O C3O 119.5(15) . .
N3O C4O N1O 120.5(15) . .
N1P C4P C3P 120.6(15) . .
N3P C4P C3P 118.4(14) . .
N3P C4P N1P 121.0(14) . .
N1A C5A N2A 118.2(14) . .
O1A C5A N1A 123.6(15) . .
O1A C5A N2A 118.2(14) . .
N1B C5B N2B 117.2(14) . .
O1B C5B N1B 125.2(15) . .
O1B C5B N2B 117.5(14) . .
N1C C5C N2C 119.0(13) . .
O1C C5C N1C 123.5(14) . .
O1C C5C N2C 117.5(14) . .
N1D C5D N2D 118.7(14) . .
O1D C5D N1D 125.0(15) . .
O1D C5D N2D 116.3(13) . .
N1E C5E N2E 115.9(14) . .
O1E C5E N1E 122.9(15) . .
O1E C5E N2E 121.1(15) . .
N1F C5F N2F 118.9(14) . .
O1F C5F N1F 122.0(14) . .
O1F C5F N2F 119.1(14) . .
N1G C5G N2G 117.5(13) . .
O1G C5G N1G 122.2(14) . .
O1G C5G N2G 120.3(14) . .
N1H C5H N2H 117.2(15) . .
O1H C5H N1H 125.0(15) . .
O1H C5H N2H 117.8(15) . .
N1I C5I N2I 117.8(14) . .
O1I C5I N1I 122.8(15) . .
O1I C5I N2I 119.4(15) . .
N1J C5J N2J 117.7(14) . .
O1J C5J N1J 124.3(14) . .
O1J C5J N2J 117.9(14) . .
N1K C5K N2K 117.9(14) . .
O1K C5K N1K 123.9(14) . .
O1K C5K N2K 118.2(15) . .
N1L C5L N2L 120.7(14) . .
O1L C5L N1L 121.3(14) . .
O1L C5L N2L 118.0(14) . .
N1M C5M N2M 120.0(13) . .
O1M C5M N1M 122.7(14) . .
O1M C5M N2M 117.3(13) . .
N1N C5N N2N 117.5(13) . .
O1N C5N N1N 121.8(14) . .
O1N C5N N2N 120.8(14) . .
N1O C5O N2O 116.9(15) . .
O1O C5O N1O 124.3(13) . .
O1O C5O N2O 118.6(15) . .
N1P C5P N2P 119.9(13) . .
O1P C5P N1P 121.8(14) . .
O1P C5P N2P 118.3(14) . .
F1 B1 F2 109.9(16) . .
F3 B1 F1 109.0(17) . .
F3 B1 F2 108.4(17) . .
F4 B1 F1 111.0(17) . .
F4 B1 F2 108.0(17) . .
F4 B1 F3 110.5(16) . .
F6 B2 F5 105.6(15) . .
F7 B2 F5 109.7(16) . .
F7 B2 F6 110.6(16) . .
F8 B2 F5 108.0(16) . .
F8 B2 F6 111.0(16) . .
F8 B2 F7 111.7(16) . .
F10 B3 F9 102.1(19) . .
F11 B3 F9 109(2) . .
F11 B3 F10 112.6(19) . .
F11 B3 F12 113.2(19) . .
F12 B3 F9 110.7(19) . .
F12 B3 F10 108.4(18) . .
F13 B4 F14 109.8(15) . .
F13 B4 F15 110.5(14) . .
F13 B4 F16 111.5(15) . .
F15 B4 F14 106.8(14) . .
F16 B4 F14 110.0(14) . .
F16 B4 F15 108.1(14) . .
F17 B5 F18 110.2(15) . .
F17 B5 F19 112.0(15) . .
F17 B5 F20 109.2(14) . .
F19 B5 F18 108.8(14) . .
F19 B5 F20 108.6(15) . .
F20 B5 F18 108.0(14) . .
F21 B6 F23 107.4(16) . .
F22 B6 F21 109.1(16) . .
F22 B6 F23 109.0(17) . .
F24 B6 F21 109.6(17) . .
F24 B6 F22 112.0(17) . .
F24 B6 F23 109.7(17) . .
C4A N1A Ag1 127.8(11) . .
C4A N1A C5A 119.7(14) . .
C5A N1A Ag1 112.0(10) . .
C4B N1B Ag1 127.6(10) . .
C5B N1B Ag1 108.6(10) . .
C5B N1B C4B 123.8(13) . .
C4C N1C Ag2 126.6(12) . .
C5C N1C Ag2 111.8(10) . .
C5C N1C C4C 121.5(14) . .
C4D N1D Ag2 127.8(10) . .
C4D N1D C5D 121.1(13) . .
C5D N1D Ag2 111.1(10) . .
C4E N1E Ag3 126.2(10) . .
C4E N1E C5E 123.4(13) . .
C5E N1E Ag3 110.4(10) . .
C4F N1F Ag3 125.7(10) . .
C4F N1F C5F 121.0(13) . .
C5F N1F Ag3 113.2(10) . .
C4G N1G Ag4 127.4(10) . .
C4G N1G C5G 121.4(12) . .
C5G N1G Ag4 111.2(9) . .
C4H N1H Ag4 128.8(12) . .
C4H N1H C5H 121.6(14) . .
C5H N1H Ag4 109.2(10) . .
C4I N1I Ag5 126.6(10) . .
C4I N1I C5I 121.5(13) . .
C5I N1I Ag5 111.4(10) . .
C4J N1J Ag5 125.5(10) . .
C5J N1J Ag5 112.3(10) . .
C5J N1J C4J 122.2(13) . .
C4K N1K Ag6 125.4(10) . .
C5K N1K Ag6 112.3(10) . .
C5K N1K C4K 122.1(13) . .
C4L N1L Ag6 127.4(10) . .
C4L N1L C5L 118.9(13) . .
C5L N1L Ag6 113.3(10) . .
C4M N1M Ag7 126.7(10) . .
C5M N1M Ag7 112.9(10) . .
C5M N1M C4M 120.3(13) . .
C4N N1N Ag7 125.5(10) . .
C4N N1N C5N 120.9(13) . .
C5N N1N Ag7 113.1(9) . .
C4O N1O Ag8 126.4(10) . .
C4O N1O C5O 122.3(13) . .
C5O N1O Ag8 110.7(10) . .
C4P N1P Ag8 124.7(10) . .
C4P N1P C5P 121.4(12) . .
C5P N1P Ag8 113.9(9) . .
C2A N2A C1A 122.4(14) . .
C2A N2A C5A 120.6(14) . .
C5A N2A C1A 116.9(13) . .
C2B N2B C1B 124.3(14) . .
C2B N2B C5B 120.0(14) . .
C5B N2B C1B 115.7(14) . .
C2C N2C C1C 121.8(14) . .
C2C N2C C5C 119.7(13) . .
C5C N2C C1C 118.4(13) . .
C2D N2D C1D 122.2(14) . .
C2D N2D C5D 118.8(13) . .
C5D N2D C1D 119.0(13) . .
C2E N2E C1E 124.5(15) . .
C2E N2E C5E 120.8(15) . .
C5E N2E C1E 114.6(14) . .
C2F N2F C1F 123.7(14) . .
C2F N2F C5F 118.5(14) . .
C5F N2F C1F 117.8(13) . .
C2G N2G C1G 122.6(13) . .
C2G N2G C5G 121.5(14) . .
C5G N2G C1G 115.9(13) . .
C2H N2H C1H 125.2(15) . .
C2H N2H C5H 118.2(15) . .
C5H N2H C1H 116.4(14) . .
C2I N2I C1I 121.6(14) . .
C2I N2I C5I 120.8(15) . .
C5I N2I C1I 117.4(14) . .
C2J N2J C1J 121.8(14) . .
C2J N2J C5J 119.4(14) . .
C5J N2J C1J 118.8(13) . .
C2K N2K C1K 124.1(13) . .
C2K N2K C5K 119.5(14) . .
C5K N2K C1K 116.3(13) . .
C2L N2L C1L 120.5(13) . .
C5L N2L C1L 119.5(13) . .
C5L N2L C2L 119.9(13) . .
C2M N2M C1M 122.3(13) . .
C2M N2M C5M 119.0(12) . .
C5M N2M C1M 118.6(13) . .
C2N N2N C1N 121.9(14) . .
C2N N2N C5N 121.6(14) . .
C5N N2N C1N 116.5(13) . .
C2O N2O C1O 121.8(14) . .
C2O N2O C5O 121.4(15) . .
C5O N2O C1O 116.7(15) . .
C2P N2P C1P 122.4(13) . .
C2P N2P C5P 117.8(13) . .
C5P N2P C1P 119.7(12) . .

loop_
_geom_bond_atom_site_label_1
_geom_bond_atom_site_label_2
_geom_bond_distance
_geom_bond_site_symmetry_2
Ag1 Ag2 2.9786(16) .
Ag1 Ag8 2.9107(16) 1_455
Ag1 N1A 2.158(13) .
Ag1 N1B 2.186(12) .
Ag2 Ag3 2.9433(16) .
Ag2 N1C 2.190(12) .
Ag2 N1D 2.186(12) .
Ag3 Ag4 2.9025(16) .
Ag3 N1E 2.173(12) .
Ag3 N1F 2.157(12) .
Ag4 Ag5 2.9261(17) .
Ag4 N1G 2.175(10) .
Ag4 N1H 2.149(12) .
Ag5 Ag6 2.9467(16) .
Ag5 N1I 2.178(11) .
Ag5 N1J 2.188(12) .
Ag6 Ag7 2.9195(17) .
Ag6 N1K 2.193(12) .
Ag6 N1L 2.184(12) .
Ag7 Ag8 2.9120(17) .
Ag7 N1M 2.185(12) .
Ag7 N1N 2.173(11) .
Ag8 N1O 2.200(11) .
Ag8 N1P 2.206(10) .
F1 B1 1.39(2) .
F2 B1 1.39(2) .
F3 B1 1.38(2) .
F4 B1 1.39(2) .
F5 B2 1.42(2) .
F6 B2 1.42(2) .
F7 B2 1.37(2) .
F8 B2 1.37(2) .
F9 B3 1.36(2) .
F10 B3 1.36(2) .
F11 B3 1.32(3) .
F12 B3 1.36(2) .
F13 B4 1.36(2) .
F14 B4 1.42(2) .
F15 B4 1.41(2) .
F16 B4 1.38(2) .
F17 B5 1.37(2) .
F18 B5 1.42(2) .
F19 B5 1.39(2) .
F20 B5 1.404(19) .
F21 B6 1.40(2) .
F22 B6 1.37(2) .
F23 B6 1.41(2) .
F24 B6 1.36(2) .
C1A N2A 1.47(2) .
C1B N2B 1.46(2) .
C1C N2C 1.47(2) .
C1D N2D 1.47(2) .
C1E N2E 1.51(2) .
C1F N2F 1.45(2) .
C1G N2G 1.464(19) .
C1H N2H 1.46(2) .
C1I N2I 1.51(2) .
C1J N2J 1.485(19) .
C1K N2K 1.47(2) .
C1L N2L 1.475(19) .
C1M N2M 1.468(18) .
C1N N2N 1.461(19) .
C1O N2O 1.48(2) .
C1P N2P 1.441(18) .
C2A C3A 1.31(2) .
C2A N2A 1.339(18) .
C2B C3B 1.34(2) .
C2B N2B 1.329(19) .
C2C C3C 1.35(2) .
C2C N2C 1.349(18) .
C2D C3D 1.34(2) .
C2D N2D 1.349(19) .
C2E C3E 1.32(2) .
C2E N2E 1.34(2) .
C2F C3F 1.33(2) .
C2F N2F 1.348(19) .
C2G C3G 1.34(2) .
C2G N2G 1.333(18) .
C2H C3H 1.30(2) .
C2H N2H 1.35(2) .
C2I C3I 1.32(2) .
C2I N2I 1.335(18) .
C2J C3J 1.29(2) .
C2J N2J 1.352(19) .
C2K C3K 1.31(2) .
C2K N2K 1.351(19) .
C2L C3L 1.33(2) .
C2L N2L 1.383(19) .
C2M C3M 1.313(19) .
C2M N2M 1.387(18) .
C2N C3N 1.36(2) .
C2N N2N 1.334(18) .
C2O C3O 1.35(2) .
C2O N2O 1.33(2) .
C2P C3P 1.329(19) .
C2P N2P 1.371(17) .
C3A C4A 1.43(2) .
C3B C4B 1.41(2) .
C3C C4C 1.40(2) .
C3D C4D 1.42(2) .
C3E C4E 1.44(2) .
C3F C4F 1.43(2) .
C3G C4G 1.420(19) .
C3H C4H 1.42(2) .
C3I C4I 1.44(2) .
C3J C4J 1.43(2) .
C3K C4K 1.42(2) .
C3L C4L 1.43(2) .
C3M C4M 1.39(2) .
C3N C4N 1.41(2) .
C3O C4O 1.41(2) .
C3P C4P 1.439(19) .
C4A N1A 1.318(18) .
C4A N3A 1.367(18) .
C4B N1B 1.360(18) .
C4B N3B 1.286(18) .
C4C N1C 1.34(2) .
C4C N3C 1.33(2) .
C4D N1D 1.326(18) .
C4D N3D 1.330(17) .
C4E N1E 1.337(18) .
C4E N3E 1.285(18) .
C4F N1F 1.360(18) .
C4F N3F 1.321(18) .
C4G N1G 1.336(17) .
C4G N3G 1.330(18) .
C4H N1H 1.35(2) .
C4H N3H 1.29(2) .
C4I N1I 1.319(16) .
C4I N3I 1.312(18) .
C4J N1J 1.361(18) .
C4J N3J 1.320(17) .
C4K N1K 1.362(17) .
C4K N3K 1.290(17) .
C4L N1L 1.317(17) .
C4L N3L 1.330(17) .
C4M N1M 1.354(17) .
C4M N3M 1.333(17) .
C4N N1N 1.355(17) .
C4N N3N 1.321(18) .
C4O N1O 1.342(18) .
C4O N3O 1.294(18) .
C4P N1P 1.322(17) .
C4P N3P 1.323(18) .
C5A N1A 1.359(18) .
C5A N2A 1.403(18) .
C5A O1A 1.238(17) .
C5B N1B 1.332(18) .
C5B N2B 1.432(18) .
C5B O1B 1.246(17) .
C5C N1C 1.338(18) .
C5C N2C 1.392(18) .
C5C O1C 1.245(16) .
C5D N1D 1.340(18) .
C5D N2D 1.407(18) .
C5D O1D 1.249(16) .
C5E N1E 1.381(19) .
C5E N2E 1.40(2) .
C5E O1E 1.224(18) .
C5F N1F 1.371(18) .
C5F N2F 1.396(18) .
C5F O1F 1.230(16) .
C5G N1G 1.373(18) .
C5G N2G 1.396(18) .
C5G O1G 1.235(17) .
C5H N1H 1.376(19) .
C5H N2H 1.443(19) .
C5H O1H 1.202(17) .
C5I N1I 1.370(19) .
C5I N2I 1.381(19) .
C5I O1I 1.242(17) .
C5J N1J 1.346(18) .
C5J N2J 1.401(18) .
C5J O1J 1.236(17) .
C5K N1K 1.36(2) .
C5K N2K 1.433(18) .
C5K O1K 1.221(17) .
C5L N1L 1.354(18) .
C5L N2L 1.373(17) .
C5L O1L 1.252(16) .
C5M N1M 1.328(17) .
C5M N2M 1.395(18) .
C5M O1M 1.256(16) .
C5N N1N 1.375(18) .
C5N N2N 1.392(18) .
C5N O1N 1.210(15) .
C5O N1O 1.349(18) .
C5O N2O 1.405(17) .
C5O O1O 1.226(18) .
C5P N1P 1.349(18) .
C5P N2P 1.396(17) .
C5P O1P 1.248(16) .

loop_
_smtbx_masks_void_nr
_smtbx_masks_void_average_x
_smtbx_masks_void_average_y
_smtbx_masks_void_average_z
_smtbx_masks_void_volume
_smtbx_masks_void_count_electrons
1 0.074 -0.008 0.132 188.3 85.4
2 -0.074 0.492 0.368 188.3 86.5
3 0.098 0.461 0.817 39.5 16.9
4 0.168 0.178 0.739 10.2 0.0
5 0.230 0.755 0.506 21.8 1.4
6 0.270 0.245 0.006 21.8 1.4
7 0.426 0.008 0.632 188.3 85.7
8 0.332 0.822 0.239 10.2 0.0
9 0.402 0.539 0.317 39.5 16.8
10 0.574 0.508 0.868 188.3 86.2
11 0.598 0.039 0.183 39.5 16.7
12 0.668 0.322 0.261 10.2 0.0
13 0.730 0.745 0.494 21.8 1.4
14 0.770 0.255 -0.006 21.8 1.4
15 0.832 0.678 0.761 10.2 0.0
16 0.902 0.961 0.683 39.5 16.5
